data_1518189
loop_
_publ_author_name
'Zhang, Jinjin'
'Xiong, Jiao'
'Sun, Yangyang'
'Tang, Ning'
'Wu, Jincai'

_publ_section_title
;
 Highly Iso-Selective and Active Catalysts of Sodium and Potassium
 Monophenoxides Capped by a Crown Ether for the Ring-Opening
 Polymerization ofrac-Lactide
;
_journal_issue 22
_journal_name_full Macromolecules
_journal_page_first 7789
_journal_paper_doi 10.1021/ma502000y
_journal_volume 47
_journal_year 2014
_chemical_formula_sum 'C49 H66 O2'
_chemical_formula_weight 687.01
_chemical_name_systematic
;
 ?
;
_space_group_crystal_system orthorhombic
_space_group_IT_number 61
_space_group_name_Hall '-P 2ac 2ab'
_space_group_name_H-M_alt 'P b c a'
_symmetry_space_group_name_Hall '-P 2ac 2ab'
_symmetry_space_group_name_H-M 'P b c a'
_atom_sites_solution_hydrogens geom
_audit_creation_method SHELXL-2013
_cell_angle_alpha 90
_cell_angle_beta 90
_cell_angle_gamma 90
_cell_formula_units_Z 8
_cell_length_a 10.7295(6)
_cell_length_b 25.4389(15)
_cell_length_c 32.8409(18)
_cell_measurement_reflns_used 4478
_cell_measurement_temperature 296(2)
_cell_measurement_theta_max 20.032
_cell_measurement_theta_min 2.265
_cell_volume 8963.8(9)
_computing_cell_refinement 'Bruker SAINT V6.01(Bruker,1998) '
_computing_data_collection 'Bruker SMART (Bruker,1998)'
_computing_data_reduction 'Bruker SAINT V 6.01(Bruker,1998)'
_computing_molecular_graphics 'Bruker SHELXTL (Sheldrick, 2013)'
_computing_publication_material 'Bruker SHELXTL (Sheldrick, 2013)'
_computing_structure_refinement 'SHELXL-97 (Sheldrick, 2013)'
_computing_structure_solution 'SHELXS-97 (Sheldrick, 2013)'
_diffrn_ambient_temperature 296(2)
_diffrn_measured_fraction_theta_full 0.885
_diffrn_measured_fraction_theta_max 0.997
_diffrn_measurement_device_type 'Bruker, Smart ApexII, CCD area detector'
_diffrn_measurement_method 'phi and omega scans'
_diffrn_radiation_monochromator graphite
_diffrn_radiation_source 'fine-focus sealed tube'
_diffrn_radiation_type MoK\a
_diffrn_radiation_wavelength 0.71073
_diffrn_reflns_av_R_equivalents 0.0874
_diffrn_reflns_av_unetI/netI 0.0566
_diffrn_reflns_Laue_measured_fraction_full 0.885
_diffrn_reflns_Laue_measured_fraction_max 0.997
_diffrn_reflns_limit_h_max 12
_diffrn_reflns_limit_h_min -12
_diffrn_reflns_limit_k_max 27
_diffrn_reflns_limit_k_min -29
_diffrn_reflns_limit_l_max 37
_diffrn_reflns_limit_l_min -30
_diffrn_reflns_number 40591
_diffrn_reflns_point_group_measured_fraction_full 0.885
_diffrn_reflns_point_group_measured_fraction_max 0.997
_diffrn_reflns_theta_full 25.242
_diffrn_reflns_theta_max 24.199
_diffrn_reflns_theta_min 1.601
_exptl_absorpt_coefficient_mu 0.060
_exptl_absorpt_correction_T_max 0.9852
_exptl_absorpt_correction_T_min 0.9811
_exptl_absorpt_correction_type multi-scan
_exptl_absorpt_process_details 'multi-scan, (SADABS, Bruker, 1997 )'
_exptl_crystal_colour colorless
_exptl_crystal_density_diffrn 1.018
_exptl_crystal_description block
_exptl_crystal_F_000 3008
_exptl_crystal_size_max 0.320
_exptl_crystal_size_mid 0.260
_exptl_crystal_size_min 0.250
_refine_diff_density_max 0.248
_refine_diff_density_min -0.235
_refine_diff_density_rms 0.037
_refine_ls_extinction_coef 0.00102(19)
_refine_ls_extinction_expression Fc^*^=kFc[1+0.001xFc^2^\l^3^/sin(2\q)]^-1/4^
_refine_ls_extinction_method SHELXL
_refine_ls_goodness_of_fit_ref 1.059
_refine_ls_hydrogen_treatment constr
_refine_ls_matrix_type full
_refine_ls_number_parameters 462
_refine_ls_number_reflns 7176
_refine_ls_number_restraints 0
_refine_ls_restrained_S_all 1.059
_refine_ls_R_factor_all 0.1178
_refine_ls_R_factor_gt 0.0621
_refine_ls_shift/su_max 0.000
_refine_ls_shift/su_mean 0.000
_refine_ls_structure_factor_coef Fsqd
_refine_ls_weighting_details
;
 w=1/[\s^2^(Fo^2^)+(0.0815P)^2^+1.2016P]
 where P=(Fo^2^+2Fc^2^)/3
;
_refine_ls_weighting_scheme calc
_refine_ls_wR_factor_gt 0.1561
_refine_ls_wR_factor_ref 0.1770
_reflns_Friedel_coverage 0.000
_reflns_number_gt 4142
_reflns_number_total 7176
_reflns_threshold_expression 'I > 2\s(I)'
_cod_data_source_file ma502000y_si_002.cif
_cod_data_source_block HL
_cod_depositor_comments 'Adding full bibliography for 1518189--1518192.cif.'
_cod_database_code 1518189
_shelx_space_group_comment
;
The symmetry employed for this shelxl refinement is uniquely defined
by the following loop, which should always be used as a source of
symmetry information in preference to the above space-group names.
They are only intended as comments.
;
_shelx_estimated_absorpt_t_min 0.981
_shelx_estimated_absorpt_t_max 0.985
_shelxl_version_number 2013-2

loop_
_space_group_symop_operation_xyz
'x, y, z'
'-x+1/2, -y, z+1/2'
'-x, y+1/2, -z+1/2'
'x+1/2, -y+1/2, -z'
'-x, -y, -z'
'x-1/2, y, -z-1/2'
'x, -y-1/2, z-1/2'
'-x-1/2, y-1/2, z'

loop_
_atom_site_label
_atom_site_type_symbol
_atom_site_fract_x
_atom_site_fract_y
_atom_site_fract_z
_atom_site_U_iso_or_equiv
_atom_site_adp_type
_atom_site_occupancy
_atom_site_site_symmetry_order
_atom_site_calc_flag
_atom_site_refinement_flags_posn
_atom_site_refinement_flags_adp
O1 O 0.74433(18) 0.59547(7) 0.15197(5) 0.0555(5) Uani 1 1 d . .
H1 H 0.6944 0.5719 0.1569 0.083 Uiso 1 1 calc R U
O2 O 0.39704(16) 0.50132(6) 0.16756(5) 0.0440(5) Uani 1 1 d . .
C1 C 0.7262(2) 0.61317(9) 0.11296(7) 0.0431(6) Uani 1 1 d . .
C2 C 0.8156(3) 0.64812(10) 0.09773(8) 0.0478(7) Uani 1 1 d . .
C3 C 0.7941(3) 0.66813(11) 0.05917(8) 0.0591(8) Uani 1 1 d . .
H3A H 0.8521 0.6915 0.0484 0.071 Uiso 1 1 calc R U
C4 C 0.6911(3) 0.65539(11) 0.03573(8) 0.0563(8) Uani 1 1 d . .
C5 C 0.6072(3) 0.61987(10) 0.05182(8) 0.0482(7) Uani 1 1 d . .
H5A H 0.5382 0.6103 0.0364 0.058 Uiso 1 1 calc R U
C6 C 0.6224(2) 0.59788(9) 0.09035(7) 0.0388(6) Uani 1 1 d . .
C7 C 0.9304(3) 0.66389(12) 0.12289(9) 0.0623(8) Uani 1 1 d . .
C8 C 0.8908(4) 0.69224(15) 0.16226(10) 0.0953(12) Uani 1 1 d . .
H8A H 0.8438 0.7231 0.1555 0.143 Uiso 1 1 calc R U
H8B H 0.9636 0.7021 0.1774 0.143 Uiso 1 1 calc R U
H8C H 0.8403 0.6691 0.1784 0.143 Uiso 1 1 calc R U
C9 C 1.0075(3) 0.61470(15) 0.13337(11) 0.0898(12) Uani 1 1 d . .
H9A H 1.0320 0.5973 0.1087 0.135 Uiso 1 1 calc R U
H9B H 0.9581 0.5912 0.1496 0.135 Uiso 1 1 calc R U
H9C H 1.0804 0.6249 0.1483 0.135 Uiso 1 1 calc R U
C10 C 1.0158(3) 0.70152(16) 0.09951(11) 0.1015(13) Uani 1 1 d . .
H10A H 0.9706 0.7329 0.0928 0.152 Uiso 1 1 calc R U
H10B H 1.0439 0.6848 0.0750 0.152 Uiso 1 1 calc R U
H10C H 1.0863 0.7104 0.1161 0.152 Uiso 1 1 calc R U
C11 C 0.6726(4) 0.68217(15) -0.00553(10) 0.0925(12) Uani 1 1 d . .
C12 C 0.5573(5) 0.66309(19) -0.02743(12) 0.1382(19) Uani 1 1 d . .
H12A H 0.4848 0.6716 -0.0116 0.207 Uiso 1 1 calc R U
H12B H 0.5621 0.6257 -0.0310 0.207 Uiso 1 1 calc R U
H12C H 0.5518 0.6799 -0.0536 0.207 Uiso 1 1 calc R U
C13 C 0.6706(7) 0.74108(17) 0.00025(17) 0.207(4) Uani 1 1 d . .
H13A H 0.6000 0.7507 0.0166 0.310 Uiso 1 1 calc R U
H13B H 0.6648 0.7580 -0.0258 0.310 Uiso 1 1 calc R U
H13C H 0.7458 0.7520 0.0137 0.310 Uiso 1 1 calc R U
C14 C 0.7836(5) 0.6681(3) -0.03361(12) 0.176(3) Uani 1 1 d . .
H14A H 0.7719 0.6842 -0.0598 0.265 Uiso 1 1 calc R U
H14B H 0.7881 0.6306 -0.0368 0.265 Uiso 1 1 calc R U
H14C H 0.8596 0.6807 -0.0217 0.265 Uiso 1 1 calc R U
C15 C 0.5234(2) 0.56143(9) 0.10893(7) 0.0386(6) Uani 1 1 d . .
C16 C 0.4606(2) 0.58753(9) 0.14533(7) 0.0364(6) Uani 1 1 d . .
C17 C 0.3913(2) 0.55616(9) 0.17146(7) 0.0372(6) Uani 1 1 d . .
C18 C 0.3132(2) 0.57830(9) 0.20127(7) 0.0376(6) Uani 1 1 d . .
C19 C 0.3201(2) 0.63290(10) 0.20546(8) 0.0440(7) Uani 1 1 d . .
H19A H 0.2709 0.6486 0.2253 0.053 Uiso 1 1 calc R U
C20 C 0.3958(2) 0.66528(9) 0.18185(8) 0.0422(6) Uani 1 1 d . .
C21 C 0.4627(2) 0.64123(9) 0.15112(7) 0.0423(6) Uani 1 1 d . .
H21A H 0.5107 0.6619 0.1338 0.051 Uiso 1 1 calc R U
C22 C 0.2243(2) 0.54753(10) 0.22888(8) 0.0468(7) Uani 1 1 d . .
C23 C 0.1490(3) 0.50747(12) 0.20415(10) 0.0694(9) Uani 1 1 d . .
H23A H 0.1027 0.5254 0.1834 0.104 Uiso 1 1 calc R U
H23B H 0.0924 0.4892 0.2219 0.104 Uiso 1 1 calc R U
H23C H 0.2047 0.4827 0.1917 0.104 Uiso 1 1 calc R U
C24 C 0.3010(3) 0.52122(13) 0.26291(9) 0.0747(10) Uani 1 1 d . .
H24A H 0.3622 0.4984 0.2510 0.112 Uiso 1 1 calc R U
H24B H 0.2465 0.5011 0.2801 0.112 Uiso 1 1 calc R U
H24C H 0.3420 0.5478 0.2788 0.112 Uiso 1 1 calc R U
C25 C 0.1290(3) 0.58332(12) 0.24996(9) 0.0654(8) Uani 1 1 d . .
H25A H 0.0790 0.6006 0.2298 0.098 Uiso 1 1 calc R U
H25B H 0.1721 0.6091 0.2660 0.098 Uiso 1 1 calc R U
H25C H 0.0764 0.5626 0.2673 0.098 Uiso 1 1 calc R U
C26 C 0.4069(3) 0.72450(10) 0.18872(9) 0.0550(8) Uani 1 1 d . .
C27 C 0.3126(4) 0.74480(12) 0.21973(12) 0.1003(13) Uani 1 1 d . .
H27A H 0.2297 0.7384 0.2099 0.150 Uiso 1 1 calc R U
H27B H 0.3244 0.7819 0.2236 0.150 Uiso 1 1 calc R U
H27C H 0.3243 0.7269 0.2452 0.150 Uiso 1 1 calc R U
C28 C 0.3850(4) 0.75380(12) 0.14925(11) 0.1060(14) Uani 1 1 d . .
H28A H 0.4445 0.7425 0.1293 0.159 Uiso 1 1 calc R U
H28B H 0.3942 0.7909 0.1538 0.159 Uiso 1 1 calc R U
H28C H 0.3022 0.7467 0.1396 0.159 Uiso 1 1 calc R U
C29 C 0.5368(4) 0.73614(14) 0.20430(17) 0.137(2) Uani 1 1 d . .
H29A H 0.5971 0.7241 0.1848 0.205 Uiso 1 1 calc R U
H29B H 0.5495 0.7184 0.2298 0.205 Uiso 1 1 calc R U
H29C H 0.5461 0.7733 0.2082 0.205 Uiso 1 1 calc R U
C30 C 0.5774(2) 0.50952(9) 0.12424(7) 0.0409(6) Uani 1 1 d . .
C31 C 0.5044(2) 0.47972(9) 0.15046(7) 0.0410(6) Uani 1 1 d . .
C32 C 0.5347(3) 0.42684(10) 0.15862(8) 0.0505(7) Uani 1 1 d . .
C33 C 0.6494(3) 0.41017(11) 0.14432(9) 0.0592(8) Uani 1 1 d . .
H33A H 0.6731 0.3759 0.1504 0.071 Uiso 1 1 calc R U
C34 C 0.7319(3) 0.44039(10) 0.12163(9) 0.0570(8) Uani 1 1 d . .
C35 C 0.6900(3) 0.48965(10) 0.11053(8) 0.0518(7) Uani 1 1 d . .
H35A H 0.7389 0.5101 0.0933 0.062 Uiso 1 1 calc R U
C36 C 0.4479(3) 0.38763(10) 0.17974(11) 0.0700(9) Uani 1 1 d . .
C37 C 0.4309(6) 0.39954(16) 0.22377(13) 0.159(3) Uani 1 1 d . .
H37A H 0.4012 0.4349 0.2268 0.239 Uiso 1 1 calc R U
H37B H 0.5092 0.3958 0.2376 0.239 Uiso 1 1 calc R U
H37C H 0.3713 0.3756 0.2352 0.239 Uiso 1 1 calc R U
C38 C 0.3212(4) 0.38884(15) 0.15811(19) 0.142(2) Uani 1 1 d . .
H38A H 0.2868 0.4236 0.1598 0.213 Uiso 1 1 calc R U
H38B H 0.2657 0.3644 0.1710 0.213 Uiso 1 1 calc R U
H38C H 0.3320 0.3793 0.1300 0.213 Uiso 1 1 calc R U
C39 C 0.4926(4) 0.33083(12) 0.17513(14) 0.1146(16) Uani 1 1 d . .
H39A H 0.5717 0.3268 0.1884 0.172 Uiso 1 1 calc R U
H39B H 0.5012 0.3226 0.1467 0.172 Uiso 1 1 calc R U
H39C H 0.4330 0.3075 0.1873 0.172 Uiso 1 1 calc R U
C40 C 0.8592(3) 0.41839(12) 0.10983(11) 0.0766(10) Uani 1 1 d . .
C41 C 0.8434(5) 0.3726(2) 0.0813(2) 0.181(3) Uani 1 1 d . .
H41A H 0.8025 0.3842 0.0569 0.271 Uiso 1 1 calc R U
H41B H 0.7940 0.3460 0.0943 0.271 Uiso 1 1 calc R U
H41C H 0.9237 0.3584 0.0746 0.271 Uiso 1 1 calc R U
C42 C 0.9273(4) 0.4003(2) 0.14854(16) 0.147(2) Uani 1 1 d . .
H42A H 0.9391 0.4298 0.1664 0.221 Uiso 1 1 calc R U
H42B H 1.0069 0.3858 0.1413 0.221 Uiso 1 1 calc R U
H42C H 0.8784 0.3740 0.1621 0.221 Uiso 1 1 calc R U
C43 C 0.9436(4) 0.45953(17) 0.09088(15) 0.1238(17) Uani 1 1 d . .
H43A H 0.9066 0.4723 0.0662 0.186 Uiso 1 1 calc R U
H43B H 1.0232 0.4441 0.0849 0.186 Uiso 1 1 calc R U
H43C H 0.9543 0.4882 0.1096 0.186 Uiso 1 1 calc R U
C44 C 0.4191(3) 0.54779(11) 0.07761(7) 0.0486(7) Uani 1 1 d . .
C45 C 0.4283(3) 0.50460(13) 0.05295(10) 0.0773(10) Uani 1 1 d . .
H45A H 0.4983 0.4831 0.0547 0.093 Uiso 1 1 calc R U
C46 C 0.3344(5) 0.49242(17) 0.02535(12) 0.1049(14) Uani 1 1 d . .
H46A H 0.3424 0.4629 0.0089 0.126 Uiso 1 1 calc R U
C47 C 0.2325(5) 0.5227(2) 0.02215(13) 0.1182(16) Uani 1 1 d . .
H47A H 0.1687 0.5138 0.0042 0.142 Uiso 1 1 calc R U
C48 C 0.2242(4) 0.5664(2) 0.04550(12) 0.1330(19) Uani 1 1 d . .
H48A H 0.1554 0.5884 0.0428 0.160 Uiso 1 1 calc R U
C49 C 0.3163(3) 0.57869(17) 0.07316(10) 0.0935(12) Uani 1 1 d . .
H49A H 0.3081 0.6087 0.0891 0.112 Uiso 1 1 calc R U

loop_
_atom_site_aniso_label
_atom_site_aniso_U_11
_atom_site_aniso_U_22
_atom_site_aniso_U_33
_atom_site_aniso_U_23
_atom_site_aniso_U_13
_atom_site_aniso_U_12
O1 0.0536(13) 0.0701(13) 0.0429(11) 0.0191(9) -0.0044(9) -0.0164(10)
O2 0.0441(11) 0.0382(10) 0.0497(10) -0.0019(8) 0.0098(8) -0.0050(8)
C1 0.0469(17) 0.0494(15) 0.0330(14) 0.0080(12) 0.0056(13) 0.0010(13)
C2 0.0501(18) 0.0504(15) 0.0429(16) 0.0087(13) 0.0058(13) -0.0044(14)
C3 0.068(2) 0.0566(17) 0.0527(18) 0.0189(14) 0.0129(16) -0.0071(16)
C4 0.068(2) 0.0572(17) 0.0437(16) 0.0142(14) 0.0008(16) -0.0036(16)
C5 0.0556(18) 0.0513(16) 0.0378(15) 0.0037(13) 0.0001(13) 0.0060(14)
C6 0.0438(17) 0.0408(14) 0.0316(14) 0.0017(11) 0.0063(12) 0.0015(12)
C7 0.054(2) 0.075(2) 0.0581(19) 0.0120(16) 0.0025(15) -0.0204(17)
C8 0.107(3) 0.108(3) 0.071(2) -0.014(2) 0.003(2) -0.046(2)
C9 0.052(2) 0.123(3) 0.093(3) 0.022(2) -0.0113(19) -0.009(2)
C10 0.084(3) 0.126(3) 0.095(3) 0.027(2) -0.003(2) -0.057(2)
C11 0.125(3) 0.095(3) 0.057(2) 0.0367(19) -0.020(2) -0.019(2)
C12 0.173(5) 0.162(4) 0.080(3) 0.065(3) -0.055(3) -0.034(4)
C13 0.375(10) 0.085(3) 0.161(5) 0.070(3) -0.133(6) -0.030(4)
C14 0.173(6) 0.295(8) 0.062(3) 0.056(4) 0.028(3) -0.048(5)
C15 0.0373(15) 0.0439(14) 0.0345(13) 0.0000(11) 0.0026(12) 0.0019(12)
C16 0.0327(15) 0.0393(14) 0.0373(14) 0.0012(11) 0.0019(12) 0.0019(11)
C17 0.0326(15) 0.0390(14) 0.0400(14) -0.0002(11) -0.0002(12) -0.0018(12)
C18 0.0285(14) 0.0489(15) 0.0355(14) -0.0014(11) -0.0014(11) 0.0011(12)
C19 0.0384(16) 0.0520(16) 0.0416(15) -0.0068(12) 0.0024(12) 0.0058(13)
C20 0.0389(16) 0.0424(14) 0.0453(15) -0.0022(12) -0.0017(13) 0.0036(12)
C21 0.0445(16) 0.0410(15) 0.0413(15) 0.0042(12) 0.0036(13) 0.0018(12)
C22 0.0345(15) 0.0612(16) 0.0448(15) 0.0049(13) 0.0048(13) -0.0007(13)
C23 0.0522(19) 0.076(2) 0.079(2) -0.0120(17) 0.0176(17) -0.0221(16)
C24 0.060(2) 0.101(2) 0.063(2) 0.0253(18) 0.0074(16) 0.0074(19)
C25 0.0457(19) 0.086(2) 0.0650(19) -0.0061(17) 0.0197(15) -0.0012(16)
C26 0.054(2) 0.0447(15) 0.0664(19) -0.0090(14) 0.0041(15) 0.0048(14)
C27 0.132(4) 0.056(2) 0.113(3) -0.015(2) 0.042(3) 0.020(2)
C28 0.174(4) 0.0503(19) 0.094(3) 0.0109(19) 0.017(3) 0.013(2)
C29 0.088(3) 0.073(2) 0.249(6) -0.064(3) -0.046(4) 0.004(2)
C30 0.0408(16) 0.0391(13) 0.0427(14) -0.0005(11) 0.0031(12) 0.0016(12)
C31 0.0375(16) 0.0395(15) 0.0460(15) -0.0051(12) 0.0035(12) 0.0008(12)
C32 0.057(2) 0.0394(15) 0.0555(17) -0.0019(13) 0.0056(15) -0.0025(14)
C33 0.069(2) 0.0389(15) 0.069(2) 0.0028(14) 0.0036(17) 0.0081(15)
C34 0.0535(19) 0.0505(17) 0.0670(19) -0.0013(14) 0.0086(16) 0.0091(15)
C35 0.0496(18) 0.0489(16) 0.0571(17) 0.0028(13) 0.0109(14) 0.0036(14)
C36 0.083(3) 0.0368(16) 0.090(2) 0.0007(15) 0.022(2) -0.0079(16)
C37 0.284(7) 0.092(3) 0.101(3) 0.003(3) 0.092(4) -0.041(4)
C38 0.079(3) 0.078(3) 0.269(7) 0.009(3) 0.002(4) -0.033(2)
C39 0.123(4) 0.0440(19) 0.177(4) 0.010(2) 0.049(3) -0.005(2)
C40 0.066(2) 0.062(2) 0.102(3) 0.0051(19) 0.021(2) 0.0205(18)
C41 0.118(4) 0.146(4) 0.279(7) -0.121(5) 0.072(5) 0.005(3)
C42 0.087(3) 0.168(5) 0.186(5) 0.056(4) 0.001(3) 0.050(3)
C43 0.075(3) 0.120(3) 0.176(4) 0.034(3) 0.052(3) 0.035(3)
C44 0.0467(18) 0.0627(17) 0.0362(15) -0.0026(13) 0.0060(13) -0.0047(15)
C45 0.094(3) 0.076(2) 0.062(2) -0.0197(18) -0.018(2) 0.001(2)
C46 0.126(4) 0.111(3) 0.078(3) -0.032(2) -0.027(3) -0.023(3)
C47 0.084(3) 0.196(5) 0.075(3) -0.034(3) -0.024(3) -0.020(3)
C48 0.072(3) 0.239(6) 0.087(3) -0.057(4) -0.034(2) 0.045(3)
C49 0.066(2) 0.144(3) 0.070(2) -0.044(2) -0.024(2) 0.037(2)

loop_
_atom_type_symbol
_atom_type_description
_atom_type_scat_dispersion_real
_atom_type_scat_dispersion_imag
_atom_type_scat_source
C C 0.0033 0.0016 'International Tables Vol C Tables 4.2.6.8 and 6.1.1.4'
H H 0.0000 0.0000 'International Tables Vol C Tables 4.2.6.8 and 6.1.1.4'
O O 0.0106 0.0060 'International Tables Vol C Tables 4.2.6.8 and 6.1.1.4'

loop_
_geom_angle_atom_site_label_1
_geom_angle_atom_site_label_2
_geom_angle_atom_site_label_3
_geom_angle
C1 O1 H1 109.5
C31 O2 C17 117.72(18)
O1 C1 C6 121.3(2)
O1 C1 C2 116.4(2)
C6 C1 C2 122.3(2)
C3 C2 C1 116.5(3)
C3 C2 C7 122.0(2)
C1 C2 C7 121.5(2)
C2 C3 C4 123.7(3)
C2 C3 H3A 118.1
C4 C3 H3A 118.1
C5 C4 C3 117.4(2)
C5 C4 C11 123.0(3)
C3 C4 C11 119.5(3)
C4 C5 C6 122.3(3)
C4 C5 H5A 118.9
C6 C5 H5A 118.9
C5 C6 C1 117.7(2)
C5 C6 C15 121.5(2)
C1 C6 C15 120.6(2)
C10 C7 C2 111.9(2)
C10 C7 C9 107.4(3)
C2 C7 C9 109.8(2)
C10 C7 C8 107.1(3)
C2 C7 C8 110.6(3)
C9 C7 C8 110.0(3)
C7 C8 H8A 109.5
C7 C8 H8B 109.5
H8A C8 H8B 109.5
C7 C8 H8C 109.5
H8A C8 H8C 109.5
H8B C8 H8C 109.5
C7 C9 H9A 109.5
C7 C9 H9B 109.5
H9A C9 H9B 109.5
C7 C9 H9C 109.5
H9A C9 H9C 109.5
H9B C9 H9C 109.5
C7 C10 H10A 109.5
C7 C10 H10B 109.5
H10A C10 H10B 109.5
C7 C10 H10C 109.5
H10A C10 H10C 109.5
H10B C10 H10C 109.5
C13 C11 C12 111.5(4)
C13 C11 C4 109.4(3)
C12 C11 C4 112.7(3)
C13 C11 C14 108.4(4)
C12 C11 C14 105.8(4)
C4 C11 C14 108.9(3)
C11 C12 H12A 109.5
C11 C12 H12B 109.5
H12A C12 H12B 109.5
C11 C12 H12C 109.5
H12A C12 H12C 109.5
H12B C12 H12C 109.5
C11 C13 H13A 109.5
C11 C13 H13B 109.5
H13A C13 H13B 109.5
C11 C13 H13C 109.5
H13A C13 H13C 109.5
H13B C13 H13C 109.5
C11 C14 H14A 109.5
C11 C14 H14B 109.5
H14A C14 H14B 109.5
C11 C14 H14C 109.5
H14A C14 H14C 109.5
H14B C14 H14C 109.5
C16 C15 C30 106.61(18)
C16 C15 C6 110.72(19)
C30 C15 C6 113.0(2)
C16 C15 C44 107.32(19)
C30 C15 C44 107.29(19)
C6 C15 C44 111.63(19)
C21 C16 C17 119.5(2)
C21 C16 C15 122.2(2)
C17 C16 C15 118.1(2)
C16 C17 O2 119.5(2)
C16 C17 C18 121.3(2)
O2 C17 C18 119.2(2)
C19 C18 C17 115.8(2)
C19 C18 C22 118.9(2)
C17 C18 C22 125.3(2)
C20 C19 C18 124.3(2)
C20 C19 H19A 117.8
C18 C19 H19A 117.8
C21 C20 C19 116.6(2)
C21 C20 C26 120.3(2)
C19 C20 C26 123.1(2)
C16 C21 C20 122.1(2)
C16 C21 H21A 119.0
C20 C21 H21A 119.0
C18 C22 C23 110.8(2)
C18 C22 C25 112.3(2)
C23 C22 C25 106.4(2)
C18 C22 C24 108.6(2)
C23 C22 C24 112.1(2)
C25 C22 C24 106.6(2)
C22 C23 H23A 109.5
C22 C23 H23B 109.5
H23A C23 H23B 109.5
C22 C23 H23C 109.5
H23A C23 H23C 109.5
H23B C23 H23C 109.5
C22 C24 H24A 109.5
C22 C24 H24B 109.5
H24A C24 H24B 109.5
C22 C24 H24C 109.5
H24A C24 H24C 109.5
H24B C24 H24C 109.5
C22 C25 H25A 109.5
C22 C25 H25B 109.5
H25A C25 H25B 109.5
C22 C25 H25C 109.5
H25A C25 H25C 109.5
H25B C25 H25C 109.5
C29 C26 C28 109.7(3)
C29 C26 C27 108.6(3)
C28 C26 C27 107.6(3)
C29 C26 C20 108.4(2)
C28 C26 C20 110.3(2)
C27 C26 C20 112.4(2)
C26 C27 H27A 109.5
C26 C27 H27B 109.5
H27A C27 H27B 109.5
C26 C27 H27C 109.5
H27A C27 H27C 109.5
H27B C27 H27C 109.5
C26 C28 H28A 109.5
C26 C28 H28B 109.5
H28A C28 H28B 109.5
C26 C28 H28C 109.5
H28A C28 H28C 109.5
H28B C28 H28C 109.5
C26 C29 H29A 109.5
C26 C29 H29B 109.5
H29A C29 H29B 109.5
C26 C29 H29C 109.5
H29A C29 H29C 109.5
H29B C29 H29C 109.5
C35 C30 C31 119.6(2)
C35 C30 C15 122.7(2)
C31 C30 C15 117.5(2)
C30 C31 O2 120.0(2)
C30 C31 C32 120.6(2)
O2 C31 C32 119.3(2)
C33 C32 C31 115.7(2)
C33 C32 C36 119.7(2)
C31 C32 C36 124.6(3)
C32 C33 C34 125.4(2)
C32 C33 H33A 117.3
C34 C33 H33A 117.3
C35 C34 C33 115.9(3)
C35 C34 C40 123.9(3)
C33 C34 C40 120.3(3)
C34 C35 C30 122.0(3)
C34 C35 H35A 119.0
C30 C35 H35A 119.0
C37 C36 C39 109.1(3)
C37 C36 C32 112.4(3)
C39 C36 C32 112.3(3)
C37 C36 C38 109.7(4)
C39 C36 C38 104.6(3)
C32 C36 C38 108.4(3)
C36 C37 H37A 109.5
C36 C37 H37B 109.5
H37A C37 H37B 109.5
C36 C37 H37C 109.5
H37A C37 H37C 109.5
H37B C37 H37C 109.5
C36 C38 H38A 109.5
C36 C38 H38B 109.5
H38A C38 H38B 109.5
C36 C38 H38C 109.5
H38A C38 H38C 109.5
H38B C38 H38C 109.5
C36 C39 H39A 109.5
C36 C39 H39B 109.5
H39A C39 H39B 109.5
C36 C39 H39C 109.5
H39A C39 H39C 109.5
H39B C39 H39C 109.5
C41 C40 C43 110.3(4)
C41 C40 C34 110.0(3)
C43 C40 C34 112.7(3)
C41 C40 C42 109.6(4)
C43 C40 C42 105.2(4)
C34 C40 C42 109.0(3)
C40 C41 H41A 109.5
C40 C41 H41B 109.5
H41A C41 H41B 109.5
C40 C41 H41C 109.5
H41A C41 H41C 109.5
H41B C41 H41C 109.5
C40 C42 H42A 109.5
C40 C42 H42B 109.5
H42A C42 H42B 109.5
C40 C42 H42C 109.5
H42A C42 H42C 109.5
H42B C42 H42C 109.5
C40 C43 H43A 109.5
C40 C43 H43B 109.5
H43A C43 H43B 109.5
C40 C43 H43C 109.5
H43A C43 H43C 109.5
H43B C43 H43C 109.5
C49 C44 C45 117.3(3)
C49 C44 C15 121.6(2)
C45 C44 C15 121.1(3)
C44 C45 C46 120.8(4)
C44 C45 H45A 119.6
C46 C45 H45A 119.6
C47 C46 C45 120.9(4)
C47 C46 H46A 119.5
C45 C46 H46A 119.5
C46 C47 C48 118.7(4)
C46 C47 H47A 120.6
C48 C47 H47A 120.6
C47 C48 C49 120.8(4)
C47 C48 H48A 119.6
C49 C48 H48A 119.6
C44 C49 C48 121.4(4)
C44 C49 H49A 119.3
C48 C49 H49A 119.3

loop_
_geom_bond_atom_site_label_1
_geom_bond_atom_site_label_2
_geom_bond_distance
O1 C1 1.372(3)
O1 H1 0.8200
O2 C31 1.395(3)
O2 C17 1.402(3)
C1 C6 1.394(3)
C1 C2 1.401(3)
C2 C3 1.384(4)
C2 C7 1.537(4)
C3 C4 1.385(4)
C3 H3A 0.9300
C4 C5 1.381(4)
C4 C11 1.530(4)
C5 C6 1.393(3)
C5 H5A 0.9300
C6 C15 1.537(3)
C7 C10 1.531(4)
C7 C9 1.539(4)
C7 C8 1.540(4)
C8 H8A 0.9600
C8 H8B 0.9600
C8 H8C 0.9600
C9 H9A 0.9600
C9 H9B 0.9600
C9 H9C 0.9600
C10 H10A 0.9600
C10 H10B 0.9600
C10 H10C 0.9600
C11 C13 1.511(6)
C11 C12 1.511(6)
C11 C14 1.549(6)
C12 H12A 0.9600
C12 H12B 0.9600
C12 H12C 0.9600
C13 H13A 0.9600
C13 H13B 0.9600
C13 H13C 0.9600
C14 H14A 0.9600
C14 H14B 0.9600
C14 H14C 0.9600
C15 C16 1.524(3)
C15 C30 1.527(3)
C15 C44 1.559(3)
C16 C21 1.379(3)
C16 C17 1.388(3)
C17 C18 1.406(3)
C18 C19 1.398(3)
C18 C22 1.532(3)
C19 C20 1.393(3)
C19 H19A 0.9300
C20 C21 1.381(3)
C20 C26 1.528(3)
C21 H21A 0.9300
C22 C23 1.533(4)
C22 C25 1.533(4)
C22 C24 1.541(4)
C23 H23A 0.9600
C23 H23B 0.9600
C23 H23C 0.9600
C24 H24A 0.9600
C24 H24B 0.9600
C24 H24C 0.9600
C25 H25A 0.9600
C25 H25B 0.9600
C25 H25C 0.9600
C26 C29 1.513(5)
C26 C28 1.514(4)
C26 C27 1.526(4)
C27 H27A 0.9600
C27 H27B 0.9600
C27 H27C 0.9600
C28 H28A 0.9600
C28 H28B 0.9600
C28 H28C 0.9600
C29 H29A 0.9600
C29 H29B 0.9600
C29 H29C 0.9600
C30 C35 1.385(3)
C30 C31 1.389(3)
C31 C32 1.410(3)
C32 C33 1.383(4)
C32 C36 1.531(4)
C33 C34 1.390(4)
C33 H33A 0.9300
C34 C35 1.380(4)
C34 C40 1.525(4)
C35 H35A 0.9300
C36 C37 1.488(5)
C36 C39 1.530(4)
C36 C38 1.534(6)
C37 H37A 0.9600
C37 H37B 0.9600
C37 H37C 0.9600
C38 H38A 0.9600
C38 H38B 0.9600
C38 H38C 0.9600
C39 H39A 0.9600
C39 H39B 0.9600
C39 H39C 0.9600
C40 C41 1.504(5)
C40 C43 1.518(5)
C40 C42 1.537(6)
C41 H41A 0.9600
C41 H41B 0.9600
C41 H41C 0.9600
C42 H42A 0.9600
C42 H42B 0.9600
C42 H42C 0.9600
C43 H43A 0.9600
C43 H43B 0.9600
C43 H43C 0.9600
C44 C49 1.362(4)
C44 C45 1.368(4)
C45 C46 1.390(5)
C45 H45A 0.9300
C46 C47 1.342(6)
C46 H46A 0.9300
C47 C48 1.354(6)
C47 H47A 0.9300
C48 C49 1.378(5)
C48 H48A 0.9300
C49 H49A 0.9300

loop_
_geom_torsion_atom_site_label_1
_geom_torsion_atom_site_label_2
_geom_torsion_atom_site_label_3
_geom_torsion_atom_site_label_4
_geom_torsion
O1 C1 C2 C3 -176.8(2)
C6 C1 C2 C3 1.7(4)
O1 C1 C2 C7 2.4(4)
C6 C1 C2 C7 -179.1(2)
C1 C2 C3 C4 -0.1(4)
C7 C2 C3 C4 -179.2(3)
C2 C3 C4 C5 -1.3(4)
C2 C3 C4 C11 176.5(3)
C3 C4 C5 C6 1.1(4)
C11 C4 C5 C6 -176.6(3)
C4 C5 C6 C1 0.4(4)
C4 C5 C6 C15 175.6(2)
O1 C1 C6 C5 176.5(2)
C2 C1 C6 C5 -1.9(4)
O1 C1 C6 C15 1.3(4)
C2 C1 C6 C15 -177.2(2)
C3 C2 C7 C10 -2.1(4)
C1 C2 C7 C10 178.8(3)
C3 C2 C7 C9 -121.2(3)
C1 C2 C7 C9 59.7(3)
C3 C2 C7 C8 117.2(3)
C1 C2 C7 C8 -61.9(3)
C5 C4 C11 C13 121.3(4)
C3 C4 C11 C13 -56.4(5)
C5 C4 C11 C12 -3.4(5)
C3 C4 C11 C12 178.9(4)
C5 C4 C11 C14 -120.4(4)
C3 C4 C11 C14 61.9(4)
C5 C6 C15 C16 -112.2(2)
C1 C6 C15 C16 62.9(3)
C5 C6 C15 C30 128.3(2)
C1 C6 C15 C30 -56.6(3)
C5 C6 C15 C44 7.3(3)
C1 C6 C15 C44 -177.6(2)
C30 C15 C16 C21 143.5(2)
C6 C15 C16 C21 20.3(3)
C44 C15 C16 C21 -101.8(3)
C30 C15 C16 C17 -41.6(3)
C6 C15 C16 C17 -164.9(2)
C44 C15 C16 C17 73.1(3)
C21 C16 C17 O2 -175.0(2)
C15 C16 C17 O2 10.1(3)
C21 C16 C17 C18 6.4(4)
C15 C16 C17 C18 -168.6(2)
C31 O2 C17 C16 25.8(3)
C31 O2 C17 C18 -155.5(2)
C16 C17 C18 C19 -6.3(3)
O2 C17 C18 C19 175.1(2)
C16 C17 C18 C22 174.1(2)
O2 C17 C18 C22 -4.5(4)
C17 C18 C19 C20 1.3(4)
C22 C18 C19 C20 -179.0(2)
C18 C19 C20 C21 3.4(4)
C18 C19 C20 C26 -176.4(2)
C17 C16 C21 C20 -1.2(4)
C15 C16 C21 C20 173.5(2)
C19 C20 C21 C16 -3.5(4)
C26 C20 C21 C16 176.4(2)
C19 C18 C22 C23 134.1(2)
C17 C18 C22 C23 -46.4(3)
C19 C18 C22 C25 15.2(3)
C17 C18 C22 C25 -165.2(2)
C19 C18 C22 C24 -102.4(3)
C17 C18 C22 C24 77.2(3)
C21 C20 C26 C29 -68.3(4)
C19 C20 C26 C29 111.6(3)
C21 C20 C26 C28 51.8(4)
C19 C20 C26 C28 -128.4(3)
C21 C20 C26 C27 171.8(3)
C19 C20 C26 C27 -8.4(4)
C16 C15 C30 C35 -143.1(2)
C6 C15 C30 C35 -21.2(3)
C44 C15 C30 C35 102.2(3)
C16 C15 C30 C31 42.2(3)
C6 C15 C30 C31 164.0(2)
C44 C15 C30 C31 -72.5(3)
C35 C30 C31 O2 173.8(2)
C15 C30 C31 O2 -11.3(3)
C35 C30 C31 C32 -9.1(4)
C15 C30 C31 C32 165.8(2)
C17 O2 C31 C30 -25.1(3)
C17 O2 C31 C32 157.8(2)
C30 C31 C32 C33 9.8(4)
O2 C31 C32 C33 -173.1(2)
C30 C31 C32 C36 -167.0(3)
O2 C31 C32 C36 10.1(4)
C31 C32 C33 C34 -2.8(4)
C36 C32 C33 C34 174.1(3)
C32 C33 C34 C35 -4.7(4)
C32 C33 C34 C40 176.3(3)
C33 C34 C35 C30 5.6(4)
C40 C34 C35 C30 -175.4(3)
C31 C30 C35 C34 1.0(4)
C15 C30 C35 C34 -173.6(2)
C33 C32 C36 C37 112.9(4)
C31 C32 C36 C37 -70.4(5)
C33 C32 C36 C39 -10.6(4)
C31 C32 C36 C39 166.1(3)
C33 C32 C36 C38 -125.6(3)
C31 C32 C36 C38 51.1(4)
C35 C34 C40 C41 -113.6(4)
C33 C34 C40 C41 65.3(5)
C35 C34 C40 C43 9.9(5)
C33 C34 C40 C43 -171.2(3)
C35 C34 C40 C42 126.3(4)
C33 C34 C40 C42 -54.9(4)
C16 C15 C44 C49 33.2(3)
C30 C15 C44 C49 147.5(3)
C6 C15 C44 C49 -88.3(3)
C16 C15 C44 C45 -147.9(3)
C30 C15 C44 C45 -33.6(3)
C6 C15 C44 C45 90.6(3)
C49 C44 C45 C46 -1.6(5)
C15 C44 C45 C46 179.4(3)
C44 C45 C46 C47 0.0(6)
C45 C46 C47 C48 2.0(7)
C46 C47 C48 C49 -2.4(8)
C45 C44 C49 C48 1.2(6)
C15 C44 C49 C48 -179.8(4)
C47 C48 C49 C44 0.8(7)
